data_2214808
loop_
_publ_author_name
'Chrzanowski, Lars S. von'
'Lutz, Martin'
'Spek, Anthony L.'

_publ_section_title
;
 1,1'-Bis(ferrocenylphenylphosphino)ferrocene
;
_journal_coeditor_code NC2045
_journal_issue 8
_journal_name_full 'Acta Crystallographica Section E'
_journal_page_first m2098
_journal_page_last m2098
_journal_paper_doi 10.1107/S160053680703262X
_journal_volume 63
_journal_year 2007
_chemical_formula_iupac '[Fe3 (C5 H5)2 (C16 H13 P)2]'
_chemical_formula_moiety 'C42 H36 Fe3 P2'
_chemical_formula_sum 'C42 H36 Fe3 P2'
_chemical_formula_weight 770.20
_chemical_name_systematic
;
1,1'-Bis(ferrocenylphenylphosphino)ferrocene
;
_space_group_IT_number 2
_symmetry_cell_setting triclinic
_symmetry_space_group_name_Hall '-P 1'
_symmetry_space_group_name_H-M 'P -1'
_atom_sites_solution_hydrogens difmap
_atom_sites_solution_primary heavy
_atom_sites_solution_secondary difmap
_audit_creation_method SHELXL-97
_cell_angle_alpha 82.2873(10)
_cell_angle_beta 89.4928(9)
_cell_angle_gamma 72.8206(9)
_cell_formula_units_Z 1
_cell_length_a 5.93080(10)
_cell_length_b 9.5875(2)
_cell_length_c 15.7529(3)
_cell_measurement_reflns_used 33761
_cell_measurement_temperature 150(2)
_cell_measurement_theta_max 27.48
_cell_measurement_theta_min 1.02
_cell_volume 847.58(3)
_computing_cell_refinement 'DENZO (Version 1.11.0; Otwinowski & Minor, 1997)'
_computing_data_collection 'COLLECT (Nonius, 1999)'
_computing_data_reduction DENZO
_computing_molecular_graphics 'PLATON (Spek, 2003)'
_computing_publication_material SHELXL97
_computing_structure_refinement 'SHELXL97 (Sheldrick, 1997)'
_computing_structure_solution 'DIRDIF97 (Beurskens <i>et al.</i>,  1997)'
_diffrn_ambient_temperature 150(2)
_diffrn_measured_fraction_theta_full 0.995
_diffrn_measured_fraction_theta_max 0.995
_diffrn_measurement_device_type 'Nonius KappaCCD'
_diffrn_measurement_method '\f and \w'
_diffrn_radiation_monochromator graphite
_diffrn_radiation_source 'rotating anode'
_diffrn_radiation_type MoK\a
_diffrn_radiation_wavelength 0.71073
_diffrn_reflns_av_R_equivalents 0.0378
_diffrn_reflns_av_sigmaI/netI 0.0269
_diffrn_reflns_limit_h_max 7
_diffrn_reflns_limit_h_min -7
_diffrn_reflns_limit_k_max 12
_diffrn_reflns_limit_k_min -12
_diffrn_reflns_limit_l_max 20
_diffrn_reflns_limit_l_min -20
_diffrn_reflns_number 19960
_diffrn_reflns_theta_full 27.44
_diffrn_reflns_theta_max 27.44
_diffrn_reflns_theta_min 2.24
_exptl_absorpt_coefficient_mu 1.392
_exptl_absorpt_correction_T_max 0.84
_exptl_absorpt_correction_T_min 0.77
_exptl_absorpt_correction_type multi-scan
_exptl_absorpt_process_details '(MULABS routine of PLATON; Spek, 2003)'
_exptl_crystal_colour orange
_exptl_crystal_density_diffrn 1.509
_exptl_crystal_density_method 'not measured'
_exptl_crystal_description block
_exptl_crystal_F_000 396
_exptl_crystal_size_max 0.33
_exptl_crystal_size_mid 0.27
_exptl_crystal_size_min 0.12
_refine_diff_density_max 1.021
_refine_diff_density_min -0.372
_refine_ls_extinction_method none
_refine_ls_goodness_of_fit_ref 1.029
_refine_ls_hydrogen_treatment refall
_refine_ls_matrix_type full
_refine_ls_number_parameters 286
_refine_ls_number_reflns 3872
_refine_ls_number_restraints 0
_refine_ls_restrained_S_all 1.029
_refine_ls_R_factor_all 0.0326
_refine_ls_R_factor_gt 0.0297
_refine_ls_shift/su_max 0.004
_refine_ls_shift/su_mean 0.000
_refine_ls_structure_factor_coef Fsqd
_refine_ls_weighting_details 'calc w=1/[\s^2^(Fo^2^)+(0.0331P)^2^+0.7293P] where P=(Fo^2^+2Fc^2^)/3'
_refine_ls_weighting_scheme calc
_refine_ls_wR_factor_gt 0.0748
_refine_ls_wR_factor_ref 0.0765
_reflns_number_gt 3567
_reflns_number_total 3872
_reflns_threshold_expression I>2\s(I)
_cod_data_source_file nc2045.cif
_cod_data_source_block I
_cod_database_code 2214808
_cod_database_fobs_code 2214808

loop_
_symmetry_equiv_pos_as_xyz
'x, y, z'
'-x, -y, -z'

loop_
_atom_site_type_symbol
_atom_site_label
_atom_site_fract_x
_atom_site_fract_y
_atom_site_fract_z
_atom_site_U_iso_or_equiv
_atom_site_adp_type
_atom_site_calc_flag
_atom_site_refinement_flags
_atom_site_occupancy
Fe Fe1 0.5000 0.5000 0.5000 0.01673(9) Uani d S 1
Fe Fe2 0.20709(4) 1.07610(3) 0.274313(16) 0.02367(9) Uani d . 1
P P1 0.56465(7) 0.70824(5) 0.31173(3) 0.02101(11) Uani d . 1
C C1 0.4763(3) 0.55601(19) 0.36935(11) 0.0191(3) Uani d . 1
C C2 0.6404(3) 0.4122(2) 0.39305(11) 0.0228(4) Uani d . 1
C C3 0.5199(4) 0.3205(2) 0.43963(12) 0.0263(4) Uani d . 1
C C4 0.2802(4) 0.4057(2) 0.44521(12) 0.0256(4) Uani d . 1
C C5 0.2523(3) 0.5499(2) 0.40199(11) 0.0212(3) Uani d . 1
C C6 0.3239(3) 0.86348(19) 0.33599(11) 0.0203(3) Uani d . 1
C C7 0.0769(3) 0.9040(2) 0.31389(12) 0.0228(4) Uani d . 1
C C8 -0.0417(3) 1.0281(2) 0.35466(13) 0.0273(4) Uani d . 1
C C9 0.1280(4) 1.0664(2) 0.40202(13) 0.0278(4) Uani d . 1
C C10 0.3532(3) 0.9663(2) 0.39040(12) 0.0249(4) Uani d . 1
C C11 0.2321(7) 1.0950(4) 0.14502(16) 0.0615(9) Uani d . 1
C C12 0.0377(6) 1.2089(5) 0.1681(2) 0.0776(14) Uani d . 1
C C13 0.1247(5) 1.2925(3) 0.2200(2) 0.0550(8) Uani d . 1
C C14 0.3699(4) 1.2309(3) 0.22715(15) 0.0399(5) Uani d . 1
C C15 0.4347(5) 1.1115(3) 0.18153(15) 0.0432(6) Uani d . 1
C C16 0.4953(3) 0.6923(2) 0.20074(12) 0.0266(4) Uani d . 1
C C17 0.6397(4) 0.7335(3) 0.13786(15) 0.0407(5) Uani d . 1
C C18 0.5986(5) 0.7260(3) 0.05218(15) 0.0544(7) Uani d . 1
C C19 0.4187(5) 0.6751(4) 0.02877(15) 0.0565(7) Uani d . 1
C C20 0.2766(5) 0.6306(3) 0.09029(16) 0.0495(6) Uani d . 1
C C21 0.3154(4) 0.6396(3) 0.17618(14) 0.0344(4) Uani d . 1
H H2 0.800(4) 0.391(2) 0.3808(14) 0.028(6) Uiso d . 1
H H3 0.583(4) 0.225(3) 0.4641(14) 0.030(6) Uiso d . 1
H H4 0.164(5) 0.376(3) 0.4752(17) 0.044(7) Uiso d . 1
H H5 0.113(4) 0.623(2) 0.3968(14) 0.023(5) Uiso d . 1
H H7 0.002(4) 0.857(3) 0.2789(15) 0.033(6) Uiso d . 1
H H8 -0.208(4) 1.077(3) 0.3502(14) 0.031(6) Uiso d . 1
H H9 0.095(4) 1.144(3) 0.4345(16) 0.039(7) Uiso d . 1
H H10 0.495(4) 0.967(3) 0.4117(15) 0.033(6) Uiso d . 1
H H11 0.220(7) 1.020(5) 0.113(3) 0.098(13) Uiso d . 1
H H12 -0.091(8) 1.212(5) 0.154(3) 0.104(14) Uiso d . 1
H H13 0.035(6) 1.375(4) 0.244(2) 0.081(11) Uiso d . 1
H H14 0.478(6) 1.267(4) 0.254(2) 0.072(10) Uiso d . 1
H H15 0.595(6) 1.038(4) 0.176(2) 0.067(9) Uiso d . 1
H H17 0.766(5) 0.776(3) 0.1540(18) 0.052(8) Uiso d . 1
H H18 0.695(6) 0.755(4) 0.011(2) 0.067(9) Uiso d . 1
H H19 0.400(5) 0.668(3) -0.030(2) 0.061(8) Uiso d . 1
H H20 0.168(5) 0.591(3) 0.0761(19) 0.055(8) Uiso d . 1
H H21 0.218(5) 0.613(3) 0.2145(16) 0.039(7) Uiso d . 1

loop_
_atom_site_aniso_label
_atom_site_aniso_U_11
_atom_site_aniso_U_22
_atom_site_aniso_U_33
_atom_site_aniso_U_12
_atom_site_aniso_U_13
_atom_site_aniso_U_23
Fe1 0.01851(16) 0.01506(16) 0.01460(16) -0.00259(12) 0.00126(12) -0.00050(12)
Fe2 0.02421(14) 0.02186(14) 0.02401(15) -0.00941(10) -0.00277(10) 0.00620(10)
P1 0.0170(2) 0.0244(2) 0.0203(2) -0.00623(17) 0.00241(16) 0.00201(17)
C1 0.0195(8) 0.0214(8) 0.0148(7) -0.0042(6) 0.0009(6) -0.0006(6)
C2 0.0256(9) 0.0219(8) 0.0170(8) -0.0006(7) 0.0021(6) -0.0037(6)
C3 0.0406(10) 0.0168(8) 0.0198(8) -0.0057(7) 0.0008(7) -0.0036(7)
C4 0.0331(10) 0.0272(9) 0.0206(9) -0.0155(8) 0.0021(7) -0.0032(7)
C5 0.0200(8) 0.0247(9) 0.0180(8) -0.0067(7) -0.0008(6) -0.0001(7)
C6 0.0217(8) 0.0196(8) 0.0193(8) -0.0086(6) 0.0009(6) 0.0037(6)
C7 0.0198(8) 0.0216(8) 0.0279(9) -0.0091(7) 0.0008(7) 0.0006(7)
C8 0.0252(9) 0.0220(9) 0.0327(10) -0.0058(7) 0.0063(7) 0.0006(7)
C9 0.0390(11) 0.0174(8) 0.0260(9) -0.0081(8) 0.0020(8) 0.0002(7)
C10 0.0306(9) 0.0233(9) 0.0220(9) -0.0132(7) -0.0034(7) 0.0049(7)
C11 0.108(3) 0.0676(19) 0.0234(12) -0.056(2) -0.0078(14) 0.0117(12)
C12 0.0470(16) 0.108(3) 0.070(2) -0.0461(19) -0.0363(16) 0.071(2)
C13 0.0535(15) 0.0282(12) 0.0658(18) 0.0009(11) 0.0197(13) 0.0238(12)
C14 0.0469(13) 0.0370(12) 0.0384(12) -0.0247(10) -0.0026(10) 0.0136(9)
C15 0.0476(13) 0.0394(12) 0.0373(12) -0.0126(10) 0.0127(10) 0.0117(10)
C16 0.0285(9) 0.0273(9) 0.0196(8) -0.0034(7) 0.0033(7) 0.0008(7)
C17 0.0423(12) 0.0495(13) 0.0285(11) -0.0136(11) 0.0112(9) 0.0006(9)
C18 0.0616(17) 0.0714(19) 0.0244(11) -0.0150(14) 0.0148(11) 0.0022(11)
C19 0.0667(18) 0.0726(19) 0.0197(11) -0.0037(14) -0.0004(11) -0.0081(11)
C20 0.0539(15) 0.0633(17) 0.0326(12) -0.0153(13) -0.0045(11) -0.0149(11)
C21 0.0379(11) 0.0407(12) 0.0255(10) -0.0122(9) 0.0043(8) -0.0063(8)

loop_
_atom_type_symbol
_atom_type_description
_atom_type_scat_dispersion_real
_atom_type_scat_dispersion_imag
_atom_type_scat_source
C C 0.0033 0.0016 'International Tables Vol C Tables 4.2.6.8 and 6.1.1.4'
H H 0.0000 0.0000 'International Tables Vol C Tables 4.2.6.8 and 6.1.1.4'
Fe Fe 0.3463 0.8444 'International Tables Vol C Tables 4.2.6.8 and 6.1.1.4'
P P 0.1023 0.0942 'International Tables Vol C Tables 4.2.6.8 and 6.1.1.4'

loop_
_geom_angle_atom_site_label_1
_geom_angle_atom_site_label_2
_geom_angle_atom_site_label_3
_geom_angle_site_symmetry_1
_geom_angle_site_symmetry_3
_geom_angle
_geom_angle_publ_flag
C2 Fe1 C2 2_666 . 179.9990(10) ?
C2 Fe1 C4 2_666 . 111.69(8) ?
C2 Fe1 C4 . . 68.31(8) ?
C2 Fe1 C4 . 2_666 111.69(8) ?
C4 Fe1 C4 . 2_666 179.9980(10) ?
C2 Fe1 C3 2_666 . 139.47(8) ?
C2 Fe1 C3 . . 40.53(8) ?
C4 Fe1 C3 . . 40.69(8) ?
C4 Fe1 C3 2_666 . 139.32(8) ?
C2 Fe1 C3 . 2_666 139.47(8) ?
C4 Fe1 C3 . 2_666 139.31(8) ?
C3 Fe1 C3 . 2_666 180.00(8) ?
C2 Fe1 C5 2_666 . 111.48(7) ?
C2 Fe1 C5 . . 68.51(7) ?
C4 Fe1 C5 . . 40.58(7) ?
C4 Fe1 C5 2_666 . 139.42(7) ?
C3 Fe1 C5 . . 68.46(7) ?
C3 Fe1 C5 2_666 . 111.54(7) ?
C2 Fe1 C5 . 2_666 111.49(7) ?
C4 Fe1 C5 . 2_666 139.42(7) ?
C3 Fe1 C5 . 2_666 111.54(7) ?
C5 Fe1 C5 . 2_666 179.998(2) ?
C2 Fe1 C1 . 2_666 138.95(7) ?
C4 Fe1 C1 . 2_666 111.19(7) ?
C3 Fe1 C1 . 2_666 111.09(7) ?
C5 Fe1 C1 . 2_666 139.03(7) ?
C2 Fe1 C1 2_666 . 138.95(7) ?
C2 Fe1 C1 . . 41.05(7) ?
C4 Fe1 C1 . . 68.81(7) ?
C4 Fe1 C1 2_666 . 111.19(7) ?
C3 Fe1 C1 . . 68.90(7) ?
C3 Fe1 C1 2_666 . 111.10(7) ?
C5 Fe1 C1 . . 40.97(7) ?
C5 Fe1 C1 2_666 . 139.03(7) ?
C1 Fe1 C1 2_666 . 180.00(10) ?
C11 Fe2 C12 . . 40.86(16) ?
C11 Fe2 C10 . . 146.78(13) ?
C12 Fe2 C10 . . 171.90(15) ?
C11 Fe2 C7 . . 108.50(10) ?
C12 Fe2 C7 . . 113.95(11) ?
C10 Fe2 C7 . . 68.58(7) ?
C11 Fe2 C15 . . 40.11(12) ?
C12 Fe2 C15 . . 67.42(12) ?
C10 Fe2 C15 . . 116.96(9) ?
C7 Fe2 C15 . . 133.60(9) ?
C11 Fe2 C8 . . 132.21(11) ?
C12 Fe2 C8 . . 108.31(11) ?
C10 Fe2 C8 . . 68.20(8) ?
C7 Fe2 C8 . . 40.68(7) ?
C15 Fe2 C8 . . 171.86(10) ?
C11 Fe2 C13 . . 68.42(14) ?
C12 Fe2 C13 . . 40.56(15) ?
C10 Fe2 C13 . . 133.29(12) ?
C7 Fe2 C13 . . 145.35(10) ?
C15 Fe2 C13 . . 67.20(10) ?
C8 Fe2 C13 . . 114.51(9) ?
C11 Fe2 C14 . . 67.45(11) ?
C12 Fe2 C14 . . 67.22(11) ?
C10 Fe2 C14 . . 111.30(9) ?
C7 Fe2 C14 . . 172.87(9) ?
C15 Fe2 C14 . . 39.63(10) ?
C8 Fe2 C14 . . 146.35(10) ?
C13 Fe2 C14 . . 39.80(10) ?
C11 Fe2 C6 . . 114.47(11) ?
C12 Fe2 C6 . . 145.58(14) ?
C10 Fe2 C6 . . 41.07(7) ?
C7 Fe2 C6 . . 40.94(7) ?
C15 Fe2 C6 . . 110.53(9) ?
C8 Fe2 C6 . . 68.73(7) ?
C13 Fe2 C6 . . 173.03(11) ?
C14 Fe2 C6 . . 134.39(8) ?
C11 Fe2 C9 . . 171.42(13) ?
C12 Fe2 C9 . . 132.17(14) ?
C10 Fe2 C9 . . 40.59(8) ?
C7 Fe2 C9 . . 68.37(8) ?
C15 Fe2 C9 . . 147.56(10) ?
C8 Fe2 C9 . . 40.37(8) ?
C13 Fe2 C9 . . 109.29(10) ?
C14 Fe2 C9 . . 116.51(9) ?
C6 Fe2 C9 . . 68.82(7) ?
C6 P1 C1 . . 100.46(8) yes
C6 P1 C16 . . 103.22(8) yes
C1 P1 C16 . . 100.66(9) yes
C5 C1 C2 . . 106.76(15) ?
C5 C1 P1 . . 130.84(13) ?
C2 C1 P1 . . 122.37(13) ?
C5 C1 Fe1 . . 69.42(9) ?
C2 C1 Fe1 . . 69.24(10) ?
P1 C1 Fe1 . . 124.65(9) ?
C3 C2 C1 . . 108.69(16) ?
C3 C2 Fe1 . . 69.87(10) ?
C1 C2 Fe1 . . 69.71(10) ?
C3 C2 H2 . . 129.3(14) ?
C1 C2 H2 . . 121.9(14) ?
Fe1 C2 H2 . . 123.4(14) ?
C2 C3 C4 . . 107.86(16) ?
C2 C3 Fe1 . . 69.60(10) ?
C4 C3 Fe1 . . 69.56(10) ?
C2 C3 H3 . . 127.2(15) ?
C4 C3 H3 . . 124.8(15) ?
Fe1 C3 H3 . . 124.4(14) ?
C5 C4 C3 . . 108.31(16) ?
C5 C4 Fe1 . . 69.82(10) ?
C3 C4 Fe1 . . 69.76(11) ?
C5 C4 H4 . . 125.1(17) ?
C3 C4 H4 . . 126.4(17) ?
Fe1 C4 H4 . . 122.7(16) ?
C4 C5 C1 . . 108.37(16) ?
C4 C5 Fe1 . . 69.60(10) ?
C1 C5 Fe1 . . 69.61(9) ?
C4 C5 H5 . . 123.9(14) ?
C1 C5 H5 . . 127.7(14) ?
Fe1 C5 H5 . . 126.8(14) ?
C7 C6 C10 . . 106.61(16) ?
C7 C6 P1 . . 130.23(14) ?
C10 C6 P1 . . 123.00(13) ?
C7 C6 Fe2 . . 69.07(10) ?
C10 C6 Fe2 . . 69.00(10) ?
P1 C6 Fe2 . . 130.26(9) ?
C8 C7 C6 . . 108.44(16) ?
C8 C7 Fe2 . . 69.91(11) ?
C6 C7 Fe2 . . 69.98(10) ?
C8 C7 H7 . . 124.7(15) ?
C6 C7 H7 . . 126.8(15) ?
Fe2 C7 H7 . . 126.3(14) ?
C9 C8 C7 . . 108.42(17) ?
C9 C8 Fe2 . . 70.10(11) ?
C7 C8 Fe2 . . 69.40(10) ?
C9 C8 H8 . . 126.3(14) ?
C7 C8 H8 . . 125.3(14) ?
Fe2 C8 H8 . . 125.9(14) ?
C8 C9 C10 . . 107.81(17) ?
C8 C9 Fe2 . . 69.52(11) ?
C10 C9 Fe2 . . 69.16(11) ?
C8 C9 H9 . . 125.1(15) ?
C10 C9 H9 . . 127.1(16) ?
Fe2 C9 H9 . . 126.5(15) ?
C9 C10 C6 . . 108.72(17) ?
C9 C10 Fe2 . . 70.26(11) ?
C6 C10 Fe2 . . 69.93(10) ?
C9 C10 H10 . . 126.9(15) ?
C6 C10 H10 . . 124.3(15) ?
Fe2 C10 H10 . . 124.2(15) ?
C15 C11 C12 . . 107.0(3) ?
C15 C11 Fe2 . . 70.54(14) ?
C12 C11 Fe2 . . 69.72(17) ?
C15 C11 H11 . . 128(3) ?
C12 C11 H11 . . 125(3) ?
Fe2 C11 H11 . . 122(2) ?
C13 C12 C11 . . 108.1(2) ?
C13 C12 Fe2 . . 70.44(14) ?
C11 C12 Fe2 . . 69.42(15) ?
C13 C12 H12 . . 133(3) ?
C11 C12 H12 . . 119(3) ?
Fe2 C12 H12 . . 123(3) ?
C14 C13 C12 . . 107.1(3) ?
C14 C13 Fe2 . . 70.26(13) ?
C12 C13 Fe2 . . 69.01(15) ?
C14 C13 H13 . . 126(2) ?
C12 C13 H13 . . 127(2) ?
Fe2 C13 H13 . . 127(2) ?
C15 C14 C13 . . 108.8(2) ?
C15 C14 Fe2 . . 69.74(13) ?
C13 C14 Fe2 . . 69.94(13) ?
C15 C14 H14 . . 124(2) ?
C13 C14 H14 . . 127(2) ?
Fe2 C14 H14 . . 130(2) ?
C14 C15 C11 . . 109.0(3) ?
C14 C15 Fe2 . . 70.64(13) ?
C11 C15 Fe2 . . 69.35(15) ?
C14 C15 H15 . . 130.1(19) ?
C11 C15 H15 . . 120.8(19) ?
Fe2 C15 H15 . . 122.5(18) ?
C21 C16 C17 . . 118.7(2) ?
C21 C16 P1 . . 124.65(15) ?
C17 C16 P1 . . 116.63(17) ?
C18 C17 C16 . . 120.4(2) ?
C18 C17 H17 . . 119.5(16) ?
C16 C17 H17 . . 119.9(16) ?
C19 C18 C17 . . 120.2(2) ?
C19 C18 H18 . . 120(2) ?
C17 C18 H18 . . 119(2) ?
C18 C19 C20 . . 120.3(2) ?
C18 C19 H19 . . 117.6(19) ?
C20 C19 H19 . . 122.0(19) ?
C19 C20 C21 . . 119.7(3) ?
C19 C20 H20 . . 121(2) ?
C21 C20 H20 . . 120(2) ?
C16 C21 C20 . . 120.6(2) ?
C16 C21 H21 . . 121.5(16) ?
C20 C21 H21 . . 117.8(16) ?

loop_
_geom_bond_atom_site_label_1
_geom_bond_atom_site_label_2
_geom_bond_distance
_geom_bond_publ_flag
Fe1 C2 2.0451(17) yes
Fe1 C4 2.0460(19) yes
Fe1 C3 2.0487(18) yes
Fe1 C5 2.0488(17) yes
Fe1 C1 2.0513(16) yes
Fe2 C11 2.028(3) yes
Fe2 C12 2.032(2) yes
Fe2 C10 2.0433(18) yes
Fe2 C7 2.0435(18) yes
Fe2 C15 2.044(2) yes
Fe2 C8 2.0502(19) yes
Fe2 C13 2.051(2) yes
Fe2 C14 2.055(2) yes
Fe2 C6 2.0556(17) yes
Fe2 C9 2.058(2) yes
P1 C6 1.8130(18) yes
P1 C1 1.8210(18) yes
P1 C16 1.8361(19) yes
C1 C5 1.435(2) ?
C1 C2 1.436(2) ?
C2 C3 1.418(3) ?
C2 H2 0.93(2) ?
C3 C4 1.423(3) ?
C3 H3 0.91(2) ?
C4 C5 1.420(3) ?
C4 H4 0.93(3) ?
C5 H5 0.91(2) ?
C6 C7 1.434(2) ?
C6 C10 1.438(3) ?
C7 C8 1.423(3) ?
C7 H7 0.94(2) ?
C8 C9 1.418(3) ?
C8 H8 0.96(2) ?
C9 C10 1.422(3) ?
C9 H9 0.93(3) ?
C10 H10 0.91(2) ?
C11 C15 1.396(4) ?
C11 C12 1.418(5) ?
C11 H11 0.95(4) ?
C12 C13 1.416(5) ?
C12 H12 0.79(4) ?
C13 C14 1.398(4) ?
C13 H13 0.94(4) ?
C14 C15 1.389(4) ?
C14 H14 0.94(3) ?
C15 H15 1.01(3) ?
C16 C21 1.386(3) ?
C16 C17 1.397(3) ?
C17 C18 1.389(3) ?
C17 H17 1.00(3) ?
C18 C19 1.370(4) ?
C18 H18 0.93(3) ?
C19 C20 1.385(4) ?
C19 H19 0.94(3) ?
C20 C21 1.393(3) ?
C20 H20 0.88(3) ?
C21 H21 0.90(3) ?

loop_
_geom_torsion_atom_site_label_1
_geom_torsion_atom_site_label_2
_geom_torsion_atom_site_label_3
_geom_torsion_atom_site_label_4
_geom_torsion_site_symmetry_1
_geom_torsion
C6 P1 C1 C5 . 17.63(18)
C16 P1 C1 C5 . -88.12(17)
C6 P1 C1 C2 . -160.12(15)
C16 P1 C1 C2 . 94.14(15)
C6 P1 C1 Fe1 . -74.25(11)
C16 P1 C1 Fe1 . -179.99(10)
C2 Fe1 C1 C5 2_666 -61.85(15)
C2 Fe1 C1 C5 . 118.15(15)
C4 Fe1 C1 C5 . 37.26(11)
C4 Fe1 C1 C5 2_666 -142.74(11)
C3 Fe1 C1 C5 . 81.03(11)
C3 Fe1 C1 C5 2_666 -98.97(11)
C5 Fe1 C1 C5 2_666 180.0010(10)
C2 Fe1 C1 C2 2_666 180.0
C4 Fe1 C1 C2 . -80.89(12)
C4 Fe1 C1 C2 2_666 99.11(12)
C3 Fe1 C1 C2 . -37.12(11)
C3 Fe1 C1 C2 2_666 142.88(11)
C5 Fe1 C1 C2 . -118.15(15)
C5 Fe1 C1 C2 2_666 61.85(15)
C2 Fe1 C1 P1 2_666 64.28(16)
C2 Fe1 C1 P1 . -115.72(16)
C4 Fe1 C1 P1 . 163.39(13)
C4 Fe1 C1 P1 2_666 -16.61(13)
C3 Fe1 C1 P1 . -152.84(13)
C3 Fe1 C1 P1 2_666 27.16(13)
C5 Fe1 C1 P1 . 126.13(16)
C5 Fe1 C1 P1 2_666 -53.87(16)
C5 C1 C2 C3 . -0.4(2)
P1 C1 C2 C3 . 177.83(13)
Fe1 C1 C2 C3 . 59.17(13)
C5 C1 C2 Fe1 . -59.56(12)
P1 C1 C2 Fe1 . 118.66(13)
C4 Fe1 C2 C3 . -37.76(11)
C4 Fe1 C2 C3 2_666 142.24(11)
C3 Fe1 C2 C3 2_666 180.0
C5 Fe1 C2 C3 . -81.56(12)
C5 Fe1 C2 C3 2_666 98.44(12)
C1 Fe1 C2 C3 2_666 60.03(16)
C1 Fe1 C2 C3 . -119.97(16)
C4 Fe1 C2 C1 . 82.20(11)
C4 Fe1 C2 C1 2_666 -97.80(11)
C3 Fe1 C2 C1 . 119.97(16)
C3 Fe1 C2 C1 2_666 -60.03(16)
C5 Fe1 C2 C1 . 38.41(10)
C5 Fe1 C2 C1 2_666 -141.59(10)
C1 Fe1 C2 C1 2_666 179.999(2)
C1 C2 C3 C4 . 0.2(2)
Fe1 C2 C3 C4 . 59.24(13)
C1 C2 C3 Fe1 . -59.07(12)
C2 Fe1 C3 C2 2_666 179.9990(10)
C4 Fe1 C3 C2 . 119.20(15)
C4 Fe1 C3 C2 2_666 -60.80(15)
C5 Fe1 C3 C2 . 81.70(11)
C5 Fe1 C3 C2 2_666 -98.30(11)
C1 Fe1 C3 C2 2_666 -142.42(10)
C1 Fe1 C3 C2 . 37.58(10)
C2 Fe1 C3 C4 2_666 60.80(15)
C2 Fe1 C3 C4 . -119.20(15)
C4 Fe1 C3 C4 2_666 180.0
C5 Fe1 C3 C4 . -37.50(11)
C5 Fe1 C3 C4 2_666 142.50(11)
C1 Fe1 C3 C4 2_666 98.37(11)
C1 Fe1 C3 C4 . -81.63(11)
C2 C3 C4 C5 . 0.1(2)
Fe1 C3 C4 C5 . 59.38(13)
C2 C3 C4 Fe1 . -59.27(13)
C2 Fe1 C4 C5 2_666 98.14(11)
C2 Fe1 C4 C5 . -81.86(11)
C3 Fe1 C4 C5 . -119.49(15)
C3 Fe1 C4 C5 2_666 60.51(15)
C5 Fe1 C4 C5 2_666 180.0
C1 Fe1 C4 C5 2_666 142.39(10)
C1 Fe1 C4 C5 . -37.61(10)
C2 Fe1 C4 C3 2_666 -142.37(11)
C2 Fe1 C4 C3 . 37.63(11)
C3 Fe1 C4 C3 2_666 180.0000(10)
C5 Fe1 C4 C3 . 119.49(15)
C5 Fe1 C4 C3 2_666 -60.51(15)
C1 Fe1 C4 C3 2_666 -98.12(11)
C1 Fe1 C4 C3 . 81.89(11)
C3 C4 C5 C1 . -0.4(2)
Fe1 C4 C5 C1 . 58.99(12)
C3 C4 C5 Fe1 . -59.34(13)
C2 C1 C5 C4 . 0.5(2)
P1 C1 C5 C4 . -177.56(14)
Fe1 C1 C5 C4 . -58.99(12)
C2 C1 C5 Fe1 . 59.44(12)
P1 C1 C5 Fe1 . -118.57(15)
C2 Fe1 C5 C4 2_666 -98.69(12)
C2 Fe1 C5 C4 . 81.31(12)
C4 Fe1 C5 C4 2_666 180.0
C3 Fe1 C5 C4 . 37.59(11)
C3 Fe1 C5 C4 2_666 -142.41(11)
C1 Fe1 C5 C4 2_666 -60.20(15)
C1 Fe1 C5 C4 . 119.80(15)
C2 Fe1 C5 C1 2_666 141.51(10)
C2 Fe1 C5 C1 . -38.49(10)
C4 Fe1 C5 C1 . -119.80(15)
C4 Fe1 C5 C1 2_666 60.20(15)
C3 Fe1 C5 C1 . -82.21(11)
C3 Fe1 C5 C1 2_666 97.79(11)
C1 Fe1 C5 C1 2_666 180.0
C1 P1 C6 C7 . -63.73(17)
C16 P1 C6 C7 . 39.95(18)
C1 P1 C6 C10 . 110.91(15)
C16 P1 C6 C10 . -145.40(15)
C1 P1 C6 Fe2 . -159.66(12)
C16 P1 C6 Fe2 . -55.97(14)
C11 Fe2 C6 C7 . -90.42(15)
C12 Fe2 C6 C7 . -54.1(2)
C10 Fe2 C6 C7 . 118.33(15)
C15 Fe2 C6 C7 . -133.79(13)
C8 Fe2 C6 C7 . 37.53(11)
C14 Fe2 C6 C7 . -172.13(13)
C9 Fe2 C6 C7 . 80.98(12)
C11 Fe2 C6 C10 . 151.25(14)
C12 Fe2 C6 C10 . -172.4(2)
C7 Fe2 C6 C10 . -118.33(15)
C15 Fe2 C6 C10 . 107.88(13)
C8 Fe2 C6 C10 . -80.80(12)
C14 Fe2 C6 C10 . 69.54(16)
C9 Fe2 C6 C10 . -37.34(11)
C11 Fe2 C6 P1 . 35.19(17)
C12 Fe2 C6 P1 . 71.5(2)
C10 Fe2 C6 P1 . -116.07(17)
C7 Fe2 C6 P1 . 125.61(18)
C15 Fe2 C6 P1 . -8.18(16)
C8 Fe2 C6 P1 . 163.13(15)
C14 Fe2 C6 P1 . -46.52(19)
C9 Fe2 C6 P1 . -153.41(15)
C10 C6 C7 C8 . -0.5(2)
P1 C6 C7 C8 . 174.81(14)
Fe2 C6 C7 C8 . -59.55(13)
C10 C6 C7 Fe2 . 59.04(12)
P1 C6 C7 Fe2 . -125.64(15)
C11 Fe2 C7 C8 . -134.23(16)
C12 Fe2 C7 C8 . -90.62(19)
C10 Fe2 C7 C8 . 81.05(12)
C15 Fe2 C7 C8 . -171.57(13)
C13 Fe2 C7 C8 . -55.7(2)
C6 Fe2 C7 C8 . 119.45(16)
C9 Fe2 C7 C8 . 37.27(11)
C11 Fe2 C7 C6 . 106.32(16)
C12 Fe2 C7 C6 . 149.93(17)
C10 Fe2 C7 C6 . -38.41(11)
C15 Fe2 C7 C6 . 68.98(16)
C8 Fe2 C7 C6 . -119.45(16)
C13 Fe2 C7 C6 . -175.11(18)
C9 Fe2 C7 C6 . -82.18(12)
C6 C7 C8 C9 . 0.1(2)
Fe2 C7 C8 C9 . -59.45(13)
C6 C7 C8 Fe2 . 59.60(12)
C11 Fe2 C8 C9 . -173.79(16)
C12 Fe2 C8 C9 . -134.62(18)
C10 Fe2 C8 C9 . 37.60(11)
C7 Fe2 C8 C9 . 119.67(16)
C13 Fe2 C8 C9 . -91.39(15)
C14 Fe2 C8 C9 . -58.43(19)
C6 Fe2 C8 C9 . 81.91(12)
C11 Fe2 C8 C7 . 66.55(19)
C12 Fe2 C8 C7 . 105.71(18)
C10 Fe2 C8 C7 . -82.07(12)
C13 Fe2 C8 C7 . 148.94(15)
C14 Fe2 C8 C7 . -178.10(14)
C6 Fe2 C8 C7 . -37.76(11)
C9 Fe2 C8 C7 . -119.67(16)
C7 C8 C9 C10 . 0.3(2)
Fe2 C8 C9 C10 . -58.74(13)
C7 C8 C9 Fe2 . 59.01(13)
C12 Fe2 C9 C8 . 65.74(18)
C10 Fe2 C9 C8 . -119.45(16)
C7 Fe2 C9 C8 . -37.54(11)
C15 Fe2 C9 C8 . -176.92(15)
C13 Fe2 C9 C8 . 105.48(14)
C14 Fe2 C9 C8 . 148.16(12)
C6 Fe2 C9 C8 . -81.67(11)
C12 Fe2 C9 C10 . -174.81(16)
C7 Fe2 C9 C10 . 81.90(11)
C15 Fe2 C9 C10 . -57.5(2)
C8 Fe2 C9 C10 . 119.45(16)
C13 Fe2 C9 C10 . -135.08(13)
C14 Fe2 C9 C10 . -92.39(13)
C6 Fe2 C9 C10 . 37.78(11)
C8 C9 C10 C6 . -0.6(2)
Fe2 C9 C10 C6 . -59.56(12)
C8 C9 C10 Fe2 . 58.96(13)
C7 C6 C10 C9 . 0.7(2)
P1 C6 C10 C9 . -175.06(13)
Fe2 C6 C10 C9 . 59.77(13)
C7 C6 C10 Fe2 . -59.09(12)
P1 C6 C10 Fe2 . 125.17(13)
C11 Fe2 C10 C9 . -172.65(18)
C7 Fe2 C10 C9 . -81.32(12)
C15 Fe2 C10 C9 . 149.51(13)
C8 Fe2 C10 C9 . -37.41(11)
C13 Fe2 C10 C9 . 66.30(16)
C14 Fe2 C10 C9 . 106.33(13)
C6 Fe2 C10 C9 . -119.61(15)
C11 Fe2 C10 C6 . -53.0(2)
C7 Fe2 C10 C6 . 38.29(10)
C15 Fe2 C10 C6 . -90.88(13)
C8 Fe2 C10 C6 . 82.20(11)
C13 Fe2 C10 C6 . -174.09(13)
C14 Fe2 C10 C6 . -134.06(12)
C9 Fe2 C10 C6 . 119.61(15)
C12 Fe2 C11 C15 . 117.5(3)
C10 Fe2 C11 C15 . -58.1(3)
C7 Fe2 C11 C15 . -137.02(16)
C8 Fe2 C11 C15 . -176.11(13)
C13 Fe2 C11 C15 . 79.80(18)
C14 Fe2 C11 C15 . 36.72(16)
C6 Fe2 C11 C15 . -93.31(17)
C10 Fe2 C11 C12 . -175.56(17)
C7 Fe2 C11 C12 . 105.51(18)
C15 Fe2 C11 C12 . -117.5(2)
C8 Fe2 C11 C12 . 66.4(2)
C13 Fe2 C11 C12 . -37.67(17)
C14 Fe2 C11 C12 . -80.75(19)
C6 Fe2 C11 C12 . 149.22(17)
C15 C11 C12 C13 . -1.0(3)
Fe2 C11 C12 C13 . 60.05(18)
C15 C11 C12 Fe2 . -61.02(16)
C11 Fe2 C12 C13 . -119.1(2)
C7 Fe2 C12 C13 . 149.94(15)
C15 Fe2 C12 C13 . -80.83(17)
C8 Fe2 C12 C13 . 106.57(17)
C14 Fe2 C12 C13 . -37.72(16)
C6 Fe2 C12 C13 . -174.55(14)
C9 Fe2 C12 C13 . 68.1(2)
C7 Fe2 C12 C11 . -90.99(17)
C15 Fe2 C12 C11 . 38.24(17)
C8 Fe2 C12 C11 . -134.35(16)
C13 Fe2 C12 C11 . 119.1(2)
C14 Fe2 C12 C11 . 81.35(18)
C6 Fe2 C12 C11 . -55.5(2)
C9 Fe2 C12 C11 . -172.82(15)
C11 C12 C13 C14 . 0.8(3)
Fe2 C12 C13 C14 . 60.23(17)
C11 C12 C13 Fe2 . -59.41(17)
C11 Fe2 C13 C14 . -80.24(19)
C12 Fe2 C13 C14 . -118.2(3)
C10 Fe2 C13 C14 . 69.4(2)
C7 Fe2 C13 C14 . -171.83(15)
C15 Fe2 C13 C14 . -36.79(16)
C8 Fe2 C13 C14 . 151.90(15)
C9 Fe2 C13 C14 . 108.58(17)
C11 Fe2 C13 C12 . 37.9(2)
C10 Fe2 C13 C12 . -172.36(18)
C7 Fe2 C13 C12 . -53.6(3)
C15 Fe2 C13 C12 . 81.4(2)
C8 Fe2 C13 C12 . -89.9(2)
C14 Fe2 C13 C12 . 118.2(3)
C9 Fe2 C13 C12 . -133.23(19)
C12 C13 C14 C15 . -0.3(3)
Fe2 C13 C14 C15 . 59.08(16)
C12 C13 C14 Fe2 . -59.43(16)
C11 Fe2 C14 C15 . -37.15(18)
C12 Fe2 C14 C15 . -81.6(2)
C10 Fe2 C14 C15 . 106.98(15)
C8 Fe2 C14 C15 . -170.70(15)
C13 Fe2 C14 C15 . -120.0(2)
C6 Fe2 C14 C15 . 65.63(19)
C9 Fe2 C14 C15 . 151.22(14)
C11 Fe2 C14 C13 . 82.9(2)
C12 Fe2 C14 C13 . 38.4(2)
C10 Fe2 C14 C13 . -132.98(18)
C15 Fe2 C14 C13 . 120.0(2)
C8 Fe2 C14 C13 . -50.7(3)
C6 Fe2 C14 C13 . -174.33(17)
C9 Fe2 C14 C13 . -88.74(19)
C13 C14 C15 C11 . -0.3(3)
Fe2 C14 C15 C11 . 58.94(16)
C13 C14 C15 Fe2 . -59.21(16)
C12 C11 C15 C14 . 0.8(3)
Fe2 C11 C15 C14 . -59.73(16)
C12 C11 C15 Fe2 . 60.49(17)
C11 Fe2 C15 C14 . 120.0(2)
C12 Fe2 C15 C14 . 81.1(2)
C10 Fe2 C15 C14 . -91.42(15)
C7 Fe2 C15 C14 . -176.75(12)
C13 Fe2 C15 C14 . 36.94(16)
C6 Fe2 C15 C14 . -135.96(14)
C9 Fe2 C15 C14 . -53.4(2)
C12 Fe2 C15 C11 . -39.0(2)
C10 Fe2 C15 C11 . 148.55(18)
C7 Fe2 C15 C11 . 63.2(2)
C13 Fe2 C15 C11 . -83.1(2)
C14 Fe2 C15 C11 . -120.0(2)
C6 Fe2 C15 C11 . 104.01(19)
C9 Fe2 C15 C11 . -173.47(19)
C6 P1 C16 C21 . -72.89(19)
C1 P1 C16 C21 . 30.64(19)
C6 P1 C16 C17 . 108.67(17)
C1 P1 C16 C17 . -147.80(17)
C21 C16 C17 C18 . 2.0(3)
P1 C16 C17 C18 . -179.5(2)
C16 C17 C18 C19 . -1.3(4)
C17 C18 C19 C20 . -0.1(5)
C18 C19 C20 C21 . 0.8(4)
C17 C16 C21 C20 . -1.2(3)
P1 C16 C21 C20 . -179.61(19)
C19 C20 C21 C16 . -0.2(4)
